data_2011782
loop_
_publ_author_name
'  Khoo, Lian Ee'
'  Hazell, Alan'

_publ_section_title
;
 Polymeric
 [\m~3~-(<i>N</i>-phosphonomethyl)glycinato]tris(tri-<i>n</i>-butyltin)
;
_journal_issue 3
_journal_name_full 'Acta Crystallographica Section C'
_journal_page_first 254
_journal_page_last 256
_journal_paper_doi 10.1107/S0108270100018898
_journal_volume 57
_journal_year 2001
_chemical_formula_iupac '[Sn3 (C4 H9 )9 (C3 H5 O5 P)]'
_chemical_formula_moiety 'C39 H86 N1 O5 P Sn3'
_chemical_formula_sum 'C39 H86 N O5 P Sn3'
_chemical_formula_weight 1036.20
_chemical_name_systematic ?
_space_group_IT_number 4
_symmetry_cell_setting monoclinic
_symmetry_space_group_name_Hall 'P 2yb'
_symmetry_space_group_name_H-M 'P 1 21 1'
_atom_type_scat_source IntTabIV
_cell_angle_alpha 90.0
_cell_angle_beta 90.1770(10)
_cell_angle_gamma 90.0
_cell_formula_units_Z 2
_cell_length_a 10.2144(7)
_cell_length_b 18.0180(10)
_cell_length_c 13.1304(9)
_cell_measurement_reflns_used 6517
_cell_measurement_temperature 120
_cell_measurement_theta_max 29.8
_cell_measurement_theta_min 1.9
_cell_volume 2416.5(3)
_computing_cell_refinement 'SAINT (Siemens, 1995)'
_computing_data_collection 'SMART (Siemens, 1995)'
_computing_data_reduction SAINT
_computing_molecular_graphics 'ORTEPIII (Burnett & Johnson, 1996) and  KRYSTAL'
_computing_publication_material KRYSTAL
_computing_structure_refinement 'modified ORFLS (Busing et al., 1962) and  KRYSTAL'
_computing_structure_solution
;
SIR97 (Cascarano et al., 1996) and KRYSTAL (Hazell, 1995)
;
_diffrn_ambient_temperature 120
_diffrn_measurement_device 'Siemens SMART CCD diffractometer'
_diffrn_measurement_method
;
\w rotation scans with narrow
frames
;
_diffrn_radiation_monochromator graphite
_diffrn_radiation_source 'x-ray tube'
_diffrn_radiation_type 'Mo K\a'
_diffrn_radiation_wavelength .71073
_diffrn_reflns_av_R_equivalents .032
_diffrn_reflns_limit_h_max 14
_diffrn_reflns_limit_h_min -14
_diffrn_reflns_limit_k_max 25
_diffrn_reflns_limit_k_min -25
_diffrn_reflns_limit_l_max 18
_diffrn_reflns_limit_l_min -18
_diffrn_reflns_number 28299
_diffrn_reflns_reduction_process 28299
_diffrn_reflns_theta_max 29.8
_diffrn_reflns_theta_min 1.9
_diffrn_standards_decay_% 0
_exptl_absorpt_coefficient_mu 1.607
_exptl_absorpt_correction_T_max .799
_exptl_absorpt_correction_T_min .501
_exptl_absorpt_correction_type integration
_exptl_absorpt_process_details '(XPREP; Siemens, 1995)'
_exptl_crystal_colour colourless
_exptl_crystal_density_diffrn 1.424
_exptl_crystal_density_meas ?
_exptl_crystal_density_method 'not measured'
_exptl_crystal_description needle
_exptl_crystal_F_000 1064
_exptl_crystal_size_max .47
_exptl_crystal_size_mid .16
_exptl_crystal_size_min .15
_refine_diff_density_max 2.20(10)
_refine_diff_density_min -1.10(10)
_refine_ls_abs_structure_details
;
Rogers (1981)
;
_refine_ls_abs_structure_Rogers .73(3)
_refine_ls_extinction_coef 56(6)
_refine_ls_extinction_method
;
B-C type 1 Lorentzian isotropic
Becker and Coppens (1974)
;
_refine_ls_goodness_of_fit_ref 1.122
_refine_ls_hydrogen_treatment constr
_refine_ls_matrix_type full
_refine_ls_number_constraints 0
_refine_ls_number_parameters 431
_refine_ls_number_reflns 12628
_refine_ls_number_restraints 0
_refine_ls_R_factor_gt .029
_refine_ls_shift/su_max .0017
_refine_ls_shift/su_mean .00005
_refine_ls_structure_factor_coef Fsqd
_refine_ls_weighting_scheme sigma
_refine_ls_wR_factor_ref .071
_reflns_number_gt 12628
_reflns_number_total 13624
_reflns_threshold_expression I>2\s(I)
_cod_data_source_file av1061.cif
_cod_data_source_block I
_cod_depositor_comments
;
The following automatic conversions were performed:

'_atom_site_thermal_displace_type' tag value 'Uij' was replaced with
'Uani' value 37 times.

Automatic conversion script
Id: cif_fix_values 1646 2011-03-28 12:23:43Z adriana 

The following automatic conversions were performed:

'_exptl_crystal_density_meas' value 'not measured' was changed to '?'
- the value is perceived as not measured.

Automatic conversion script
Id: cif_fix_values 3008 2015-01-20 13:52:24Z robertas 
;
_cod_original_cell_volume 2416.6(2)
_cod_original_sg_symbol_Hall 'P 2y1'
_cod_original_sg_symbol_H-M 'P 21'
_cod_original_formula_sum 'C39 H86 N1 O5 P1 Sn3'
_cod_database_code 2011782

loop_
_symmetry_equiv_pos_as_xyz
+x,+y,+z
-x,1/2+y,-z

loop_
_atom_site_aniso_label
_atom_site_aniso_U_11
_atom_site_aniso_U_22
_atom_site_aniso_U_33
_atom_site_aniso_U_12
_atom_site_aniso_U_13
_atom_site_aniso_U_23
Sn1 .01470(10) .01710(10) .02290(10) -.00120(10) .00290(10) -.00220(10)
Sn2 .01740(10) .02390(10) .02300(10) -.00530(10) -.00030(10) .00190(10)
Sn3 .01970(10) .0451(2) .02480(10) .00250(10) .00010(10) .00220(10)
P1 .0154(3) .0194(4) .0242(4) .0031(3) .0035(3) .0010(3)
O1 .0170(10) .0210(10) .0290(10) .0030(10) .0030(10) .0000(10)
O2 .0220(10) .0360(10) .0250(10) -.0020(10) .0030(10) .0020(10)
O3 .0210(10) .0230(10) .0370(10) -.0060(10) .0060(10) .0020(10)
O4 .0200(10) .0340(10) .053(2) -.0030(10) .0020(10) .0210(10)
O5 .0160(10) .0290(10) .0350(10) .0040(10) .0040(10) -.0030(10)
N1 .0130(10) .0250(10) .029(2) .0000(10) .0020(10) .0070(10)
C1 .0170(10) .023(2) .030(2) .0010(10) -.0010(10) .0060(10)
C2 .0170(10) .029(2) .032(2) .0000(10) .0020(10) .0100(10)
C3 .0170(10) .035(2) .019(2) .0000(10) .0040(10) .0080(10)
C4 .027(2) .041(2) .026(2) .0100(10) -.0020(10) -.001(2)
C5 .025(2) .043(2) .022(2) -.0020(10) .0010(10) .005(2)
C6 .046(2) .046(2) .022(2) .000(2) .000(2) .002(2)
C7 .049(3) .121(6) .028(3) -.022(3) .004(2) .002(3)
C8 .028(2) .025(2) .033(2) -.0070(10) .0070(10) -.0070(10)
C9 .074(3) .026(2) .029(2) -.019(2) .002(2) .000(2)
C10 .109(5) .041(3) .032(2) -.040(3) .000(3) .006(2)
C11 .155(7) .024(2) .042(3) -.028(3) -.003(3) .002(2)
C12 .0190(10) .023(2) .030(2) .0010(10) -.0010(10) -.0040(10)
C13 .040(2) .029(2) .031(2) -.003(2) .000(2) -.002(2)
C14 .054(3) .038(2) .026(2) -.008(2) -.002(2) -.006(2)
C15 .086(4) .055(3) .030(2) -.019(3) -.004(2) -.006(2)
C28 .027(2) .052(3) .031(2) .005(2) -.001(2) -.003(2)
C29 .027(2) .052(2) .030(2) -.001(2) -.003(2) .004(2)
C30 .035(2) .049(2) .031(2) .001(2) -.003(2) .007(2)
C31 .047(3) .051(3) .046(3) -.009(2) -.007(2) .006(2)
C32 .034(2) .087(4) .026(2) -.005(2) .004(2) .003(2)
C33 .052(3) .044(2) .035(2) .012(2) .017(2) .009(2)
C34 .036(2) .075(3) .041(3) .007(2) .006(2) .019(2)
C35 .072(4) .050(3) .069(3) .005(3) .020(3) .024(3)
C36 .029(2) .049(2) .037(2) .006(2) .001(2) .007(2)
C37 .032(2) .051(3) .055(3) .007(2) -.002(2) .020(2)
C38 .032(2) .071(3) .045(3) -.009(2) -.007(2) .022(2)
C39 .041(3) .094(4) .047(3) .005(3) -.004(2) .027(3)

loop_
_atom_site_label
_atom_site_fract_x
_atom_site_fract_y
_atom_site_fract_z
_atom_site_U_iso_or_equiv
_atom_site_thermal_displace_type
_atom_site_occupancy
_atom_site_type_symbol
Sn1 -.13286(2) -.07770 .57743(2) .01820(10) Uani 1 Sn
Sn2 -.30283(2) .21062(2) .50253(2) .02150(10) Uani 1 Sn
Sn3 .31729(2) -.09175(2) .83472(2) .02990(10) Uani 1 Sn
P1 .19697(8) -.12219(5) .60470(7) .0196(4) Uani 1 P
O1 .0614(2) -.12940(10) .5600(2) .0220(10) Uani 1 O
O2 .1898(2) -.11930(10) .7220(2) .0280(10) Uani 1 O
O3 -.2918(2) .31820(10) .4305(2) .0270(10) Uani 1 O
O4 -.3164(2) .0881(2) .5750(2) .036(2) Uani 1 O
O5 -.3427(2) -.03410(10) .5918(2) .0260(10) Uani 1 O
N1 -.6002(3) -.0286(2) .6094(2) .0220(10) Uani 1 N
C1 -.7312(3) -.0352(2) .5655(3) .023(2) Uani 1 C
C2 -.5328(3) .0392(2) .5792(3) .026(2) Uani 1 C
C3 -.3847(3) .0316(2) .5827(3) .024(2) Uani 1 C
C4 -.1346(4) -.0412(2) .4220(3) .031(2) Uani 1 C
C5 -.0060(4) -.0422(2) .3657(3) .030(2) Uani 1 C
C6 -.0137(4) -.0197(3) .2546(3) .038(2) Uani 1 C
C7 .1156(6) -.0221(4) .2006(4) .066(4) Uani 1 C
C8 -.2155(4) -.1841(2) .6090(3) .028(2) Uani 1 C
C9 -.1506(5) -.2296(2) .6932(3) .043(3) Uani 1 C
C10 -.2206(7) -.3041(3) .7136(4) .060(3) Uani 1 C
C11 -.2168(8) -.3563(3) .6241(4) .074(4) Uani 1 C
C12 -.0736(3) -.0043(2) .6973(3) .024(2) Uani 1 C
C13 -.1255(4) -.0237(2) .8011(3) .033(2) Uani 1 C
C14 -.0780(5) .0294(2) .8843(3) .039(2) Uani 1 C
C15 -.1311(6) .0117(3) .9892(4) .057(3) Uani 1 C
C28 .3272(4) .0264(3) .8453(3) .036(2) Uani 1 C
C29 .4670(4) .0560(3) .8529(3) .036(2) Uani 1 C
C30 .4757(4) .1401(3) .8617(3) .038(2) Uani 1 C
C31 .6140(5) .1687(3) .8683(4) .048(3) Uani 1 C
C32 .2067(4) -.1373(3) .9587(3) .049(3) Uani 1 C
C33 .1218(5) -.2050(3) .9344(3) .044(2) Uani 1 C
C34 .0431(5) -.2332(3) 1.0246(4) .050(3) Uani 1 C
C35 -.0500(6) -.2948(3) .9959(5) .064(3) Uani 1 C
C36 .4932(4) -.1521(3) .8063(3) .038(2) Uani 1 C
C37 .5532(4) -.1851(3) .9027(4) .046(3) Uani 1 C
C38 .5912(4) -.1273(3) .9807(4) .049(3) Uani 1 C
C39 .6601(5) -.1593(4) 1.0756(4) .060(3) Uani 1 C
C16A -.1080(6) .2113(4) .5524(5) .0230(10) Uiso .5 C
C17A -.0853(8) .2412(5) .6615(6) .035(2) Uiso .5 C
C18A .0576(9) .2530(5) .6888(7) .036(2) Uiso .5 C
C19A .1390(11) .1812(6) .6870(8) .045(2) Uiso .5 C
C16B -.1416(7) .2177(4) .6106(6) .0260(10) Uiso .5 C
C17B -.0114(7) .1865(4) .5743(6) .030(2) Uiso .5 C
C18B .0952(9) .1819(5) .6554(7) .036(2) Uiso .5 C
C19B .1342(9) .2552(5) .7019(7) .040(2) Uiso .5 C
C20A -.4723(7) .2447(4) .5967(6) .0280(10) Uiso .5 C
C21A -.5072(8) .3270(5) .6109(7) .029(2) Uiso .5 C
C22A -.4129(9) .3695(6) .6732(7) .038(2) Uiso .5 C
C23A -.4619(11) .4476(7) .6923(8) .047(2) Uiso .5 C
C20B -.4934(7) .2268(4) .5567(6) .0270(10) Uiso .5 C
C21B -.5302(7) .3061(4) .5826(6) .0260(10) Uiso .5 C
C22B -.4495(9) .3388(5) .6649(7) .038(2) Uiso .5 C
C23B -.4921(12) .4160(7) .6968(9) .058(3) Uiso .5 C
C24A -.3607(7) .1559(4) .3663(6) .029(2) Uiso .5 C
C25A -.2686(9) .1644(5) .2777(7) .038(2) Uiso .5 C
C26A -.2941(10) .1114(5) .1893(8) .044(2) Uiso .5 C
C27A -.4311(11) .1159(6) .1500(9) .053(2) Uiso .5 C
C24B -.2683(8) .1580(4) .3582(6) .032(2) Uiso .5 C
C25B -.3963(8) .1339(5) .3045(6) .035(2) Uiso .5 C
C26B -.3716(10) .1032(5) .1964(7) .042(2) Uiso .5 C
C27B -.5017(9) .0884(5) .1455(7) .042(2) Uiso .5 C
HN1 -.5496 -.0699 .5879 .027 Uiso 1 H
H1a -.7256 -.0338 .4933 .028 Uiso 1 H
H1b -.7841 .0047 .5885 .028 Uiso 1 H
H2a -.5579 .0780 .6241 .031 Uiso 1 H
H2b -.5583 .0514 .5117 .031 Uiso 1 H
H4a -.1660 .0084 .4213 .037 Uiso 1 H
H4b -.1938 -.0722 .3857 .037 Uiso 1 H
H5a .0281 -.0913 .3689 .036 Uiso 1 H
H5b .0523 -.0092 .3993 .036 Uiso 1 H
H6a -.0466 .0296 .2510 .046 Uiso 1 H
H6b -.0723 -.0523 .2207 .046 Uiso 1 H
H7a .1108 -.0079 .1310 .079 Uiso 1 H
H7b .1485 -.0713 .2042 .079 Uiso 1 H
H7c .1743 .0106 .2345 .079 Uiso 1 H
H8a -.2118 -.2124 .5480 .034 Uiso 1 H
H8b -.3043 -.1766 .6276 .034 Uiso 1 H
H9a -.1509 -.2013 .7542 .052 Uiso 1 H
H9b -.0628 -.2397 .6739 .052 Uiso 1 H
H10a -.3095 -.2942 .7297 .073 Uiso 1 H
H10b -.1793 -.3276 .7700 .073 Uiso 1 H
H11a -.2599 -.4021 .6367 .089 Uiso 1 H
H11b -.1279 -.3662 .6080 .089 Uiso 1 H
H11c -.2581 -.3328 .5678 .089 Uiso 1 H
H12a -.1031 .0442 .6807 .028 Uiso 1 H
H12b .0193 -.0046 .7008 .028 Uiso 1 H
H13a -.0977 -.0725 .8179 .040 Uiso 1 H
H13b -.2185 -.0221 .7988 .040 Uiso 1 H
H14a -.1045 .0783 .8666 .047 Uiso 1 H
H14b .0148 .0271 .8871 .047 Uiso 1 H
H15a -.1016 .0447 1.0409 .069 Uiso 1 H
H15b -.1047 -.0372 1.0070 .069 Uiso 1 H
H15c -.2240 .0140 .9864 .069 Uiso 1 H
H28a .2805 .0416 .9042 .044 Uiso 1 H
H28b .2871 .0470 .7864 .044 Uiso 1 H
H29a .5132 .0411 .7937 .043 Uiso 1 H
H29b .5072 .0348 .9114 .043 Uiso 1 H
H30a .4302 .1551 .9213 .046 Uiso 1 H
H30b .4350 .1615 .8035 .046 Uiso 1 H
H31a .6195 .2212 .8738 .057 Uiso 1 H
H31b .6595 .1537 .8087 .057 Uiso 1 H
H31c .6547 .1474 .9265 .057 Uiso 1 H
H32a .1508 -.0994 .9835 .058 Uiso 1 H
H32b .2670 -.1513 1.0105 .058 Uiso 1 H
H33a .1772 -.2439 .9116 .052 Uiso 1 H
H33b .0624 -.1920 .8815 .052 Uiso 1 H
H34a -.0060 -.1931 1.0518 .061 Uiso 1 H
H34b .1022 -.2513 1.0749 .061 Uiso 1 H
H35a -.0991 -.3124 1.0523 .076 Uiso 1 H
H35b -.0009 -.3349 .9687 .076 Uiso 1 H
H35c -.1090 -.2768 .9457 .076 Uiso 1 H
H36a .5551 -.1195 .7763 .046 Uiso 1 H
H36b .4740 -.1914 .7603 .046 Uiso 1 H
H37a .6294 -.2121 .8843 .055 Uiso 1 H
H37b .4913 -.2178 .9326 .055 Uiso 1 H
H38a .5141 -.1024 1.0022 .059 Uiso 1 H
H38b .6487 -.0928 .9493 .059 Uiso 1 H
H39a .6840 -.1229 1.1247 .072 Uiso 1 H
H39b .7373 -.1841 1.0541 .072 Uiso 1 H
H39c .6027 -.1938 1.1070 .072 Uiso 1 H
H16Aa -.0591 .2413 .5068 .027 Uiso .5 H
H16Ab -.0764 .1617 .5500 .027 Uiso .5 H
H17Aa -.1214 .2067 .7084 .042 Uiso .5 H
H17Ab -.1294 .2874 .6677 .042 Uiso .5 H
H18Aa .0622 .2735 .7554 .044 Uiso .5 H
H18Ab .0943 .2869 .6414 .044 Uiso .5 H
H19Aa .2285 .1885 .7041 .054 Uiso .5 H
H19Ab .1344 .1606 .6204 .054 Uiso .5 H
H19Ac .1023 .1472 .7344 .054 Uiso .5 H
H16Ba -.1661 .1913 .6702 .032 Uiso .5 H
H16Bb -.1288 .2685 .6269 .032 Uiso .5 H
H17Ba .0196 .2173 .5208 .036 Uiso .5 H
H17Bb -.0264 .1378 .5489 .036 Uiso .5 H
H18Ba .1707 .1605 .6252 .043 Uiso .5 H
H18Bb .0646 .1506 .7084 .043 Uiso .5 H
H19Ba .2006 .2523 .7525 .048 Uiso .5 H
H19Bb .0586 .2766 .7320 .048 Uiso .5 H
H19Bc .1647 .2865 .6488 .048 Uiso .5 H
H20Aa -.4573 .2252 .6629 .034 Uiso .5 H
H20Ab -.5472 .2217 .5676 .034 Uiso .5 H
H21Aa -.5904 .3298 .6427 .035 Uiso .5 H
H21Ab -.5118 .3494 .5454 .035 Uiso .5 H
H22Aa -.3316 .3719 .6385 .045 Uiso .5 H
H22AB -.4011 .3451 .7367 .045 Uiso .5 H
H23Aa -.4013 .4750 .7324 .056 Uiso .5 H
H23Ab -.5432 .4452 .7270 .056 Uiso .5 H
H23Ac -.4737 .4721 .6288 .056 Uiso .5 H
H20Ba -.5033 .1978 .6166 .032 Uiso .5 H
H20Bb -.5525 .2097 .5059 .032 Uiso .5 H
H21Ba -.6192 .3068 .6034 .032 Uiso .5 H
H21Bb -.5203 .3356 .5232 .032 Uiso .5 H
H22Ba -.3615 .3414 .6419 .046 Uiso .5 H
H22Bb -.4542 .3071 .7226 .046 Uiso .5 H
H23Ba -.4403 .4370 .7496 .070 Uiso .5 H
H23Bb -.5801 .4134 .7197 .070 Uiso .5 H
H23Bc -.4874 .4476 .6391 .070 Uiso .5 H
H24Aa -.4436 .1751 .3464 .035 Uiso .5 H
H24Ab -.3687 .1044 .3808 .035 Uiso .5 H
H25Aa -.1820 .1562 .3016 .046 Uiso .5 H
H25Ab -.2761 .2137 .2528 .046 Uiso .5 H
H26Aa -.2779 .0621 .2118 .053 Uiso .5 H
H26Ab -.2358 .1233 .1354 .053 Uiso .5 H
H27Aa -.4470 .0829 .0949 .064 Uiso .5 H
H27Ab -.4473 .1652 .1275 .064 Uiso .5 H
H27Ac -.4894 .1040 .2038 .064 Uiso .5 H
H24Ba -.2154 .1153 .3690 .039 Uiso .5 H
H24Bb -.2233 .1919 .3153 .039 Uiso .5 H
H25Ba -.4527 .1757 .2995 .042 Uiso .5 H
H25Bb -.4371 .0964 .3441 .042 Uiso .5 H
H26Ba -.3231 .0583 .2008 .050 Uiso .5 H
H26Bb -.3238 .1385 .1578 .050 Uiso .5 H
H27Ba -.4865 .0695 .0790 .051 Uiso .5 H
H27Bb -.5502 .1333 .1411 .051 Uiso .5 H
H27Bc -.5496 .0531 .1841 .051 Uiso .5 H

loop_
_geom_angle_atom_site_label_1
_geom_angle_atom_site_label_2
_geom_angle_atom_site_label_3
_geom_angle_site_symmetry_1
_geom_angle_site_symmetry_3
_geom_angle
_geom_angle_publ_flag
C4 Sn1 C8 . . 117.2(2) no
C4 Sn1 C12 . . 120.80(10) no
C4 Sn1 O1 . . 92.00(10) no
C4 Sn1 O5 . . 88.20(10) no
C8 Sn1 C12 . . 121.50(10) no
C8 Sn1 O1 . . 89.80(10) no
C8 Sn1 O5 . . 85.50(10) no
O1 Sn1 C12 . . 94.90(10) no
O1 Sn1 O5 . . 174.85(9) no
O5 Sn1 C12 . . 89.40(10) no
C16A Sn2 C20A . . 124.5(3) no
C16A Sn2 C24A . . 121.9(3) no
C20A Sn2 C24A . . 112.5(3) no
O3 Sn2 C16A . . 94.6(2) no
O3 Sn2 C20A . . 92.1(2) no
O3 Sn2 C24A . . 93.6(2) no
O4 Sn2 C16A . . 86.4(2) no
O4 Sn2 C20A . . 89.3(2) no
O4 Sn2 C24A . . 83.7(2) no
O3 Sn2 O4 . . 177.30(10) no
C16B Sn2 C20B . . 118.2(3) no
C16B Sn2 C24B . . 118.4(3) no
C20B Sn2 C24B . . 121.1(3) no
O3 Sn2 C16B . . 101.1(2) no
O3 Sn2 C20B . . 94.2(2) no
O3 Sn2 C24B . . 90.1(2) no
O4 Sn2 C16B . . 80.8(2) no
O4 Sn2 C20B . . 86.5(2) no
O4 Sn2 C24B . . 87.4(2) no
C28 Sn3 C32 . . 110.9(2) no
C28 Sn3 C36 . . 118.7(2) no
C32 Sn3 C36 . . 112.5(2) no
O2 Sn3 C28 . . 108.80(10) no
O2 Sn3 C32 . . 97.00(10) no
O2 Sn3 C36 . . 106.60(10) no
Sn1 C4 C5 . . 117.2(2) no
Sn1 C8 C9 . . 116.9(3) no
Sn1 C12 C13 . . 115.0(2) no
Sn1 O1 P1 . . 138.50(10) no
Sn1 O5 C3 . . 129.1(2) no
Sn2 C16A C17A . . 115.5(5) no
Sn2 C20A C21A . . 121.1(5) no
Sn2 C24A C25A . . 115.5(5) no
Sn2 O3 P1 . 2_556 143.3(2) no
Sn2 O4 C3 . . 145.0(2) no
Sn2 C16B C17B . . 115.8(5) no
Sn2 C20B C21B . . 116.1(5) no
Sn2 C24B C25B . . 112.7(5) no
Sn3 C28 C29 . . 113.4(3) no
Sn3 C32 C33 . . 116.5(3) no
Sn3 C36 C37 . . 113.0(3) no
Sn3 O2 P1 . . 134.7(2) no
O1 P1 O3 . 2_546 113.90(10) no
O1 P1 O2 . . 110.20(10) no
O1 P1 C1 . 1_655 109.70(10) no
O2 P1 O3 . 2_546 111.1(2) no
O3 P1 C1 2_546 1_655 105.5(2) no
O2 P1 C1 . 1_655 106.0(2) no
C1 N1 C2 . . 113.2(3) no
P1 C1 N1 1_455 . 109.3(2) no
N1 C2 C3 . . 112.8(3) no
O4 C3 O5 . . 125.9(3) no
O4 C3 C2 . . 118.9(3) no
O5 C3 C2 . . 115.2(3) no
C4 C5 C6 . . 115.2(3) no
C5 C6 C7 . . 113.8(4) no
C8 C9 C10 . . 113.1(4) no
C9 C10 C11 . . 113.2(4) no
C12 C13 C14 . . 112.9(3) no
C13 C14 C15 . . 113.8(4) no
C28 C29 C30 . . 114.0(4) no
C29 C30 C31 . . 113.6(4) no
C32 C33 C34 . . 113.9(4) no
C33 C34 C35 . . 112.7(5) no
C36 C37 C38 . . 113.4(4) no
C37 C38 C39 . . 114.0(5) no
C16A C17A C18A . . 114.1(7) no
C17A C18A C19A . . 113.5(8) no
C20A C21A C22A . . 114.6(7) no
C21A C22A C23A . . 111.0(8) no
C24A C25A C26A . . 114.8(7) no
C25A C26A C27A . . 112.8(8) no
C16B C17B C18B . . 115.1(7) no
C17B C18B C19B . . 115.0(7) no
C20B C21B C22B . . 113.6(7) no
C21B C22B C23B . . 114.0(8) no
C24B C25B C26B . . 112.3(7) no
C25B C26B C27B . . 109.0(8) no
Sn1 C4 H4a . . 107.5 no
Sn1 C4 H4b . . 107.5 no
Sn1 C8 H8a . . 107.6 no
Sn1 C8 H8b . . 107.6 no
Sn1 C12 H12a . . 108.1 no
Sn1 C12 H12b . . 108.1 no
Sn2 C16A H16Aa . . 107.9 no
Sn2 C16A H16Ab . . 107.9 no
Sn2 C16B H16Ba . . 107.9 no
Sn2 C16B H16Bb . . 107.9 no
Sn2 C20A H20Aa . . 106.5 no
Sn2 C20A H20Ab . . 106.5 no
Sn2 C20B H20Ba . . 107.8 no
Sn2 C20B H20Bb . . 107.8 no
Sn2 C24B H24Ba . . 108.7 no
Sn2 C24B H24Bb . . 108.7 no
Sn3 C28 H28a . . 108.5 no
Sn3 C28 H28b . . 108.5 no
Sn3 C32 H32a . . 107.7 no
Sn3 C32 H32b . . 107.7 no
Sn3 C36 H36a . . 108.6 no
Sn3 C36 H36b . . 108.6 no
C2 N1 HN1 . . 108.5 no
C1 N1 HN1 . . 108.5 no
H1a C1 H1b . . 109.5 no
N1 C1 H1a . . 109.5 no
N1 C1 H1b . . 109.5 no
P1 C1 H1a 1_455 . 109.5 no
P1 C1 H1b 1_455 . 109.5 no
H2a C2 H2b . . 109.5 no
N1 C2 H2a . . 108.6 no
C3 C2 H2a . . 108.6 no
N1 C2 H2b . . 108.6 no
C3 C2 H2b . . 108.6 no
H4a C4 H4b . . 109.5 no
C5 C4 H4a . . 107.5 no
C5 C4 H4b . . 107.5 no
H5a C5 H5b . . 109.5 no
C4 C5 H5a . . 108.0 no
C6 C5 H5a . . 108.0 no
C4 C5 H5b . . 108.0 no
C6 C5 H5b . . 108.0 no
H6a C6 H6b . . 109.5 no
C7 C6 H6a . . 108.4 no
C5 C6 H6a . . 108.4 no
C7 C6 H6b . . 108.4 no
C5 C6 H6b . . 108.4 no
H7a C7 H7b . . 108.4 no
H7a C7 H7c . . 108.4 no
C6 C7 H7a . . 113.8 no
H7b C7 H7c . . 109.5 no
C6 C7 H7b . . 108.4 no
C6 C7 H7c . . 108.4 no
H8a C8 H8b . . 109.5 no
C9 C8 H8a . . 107.6 no
C9 C8 H8b . . 107.6 no
H9a C9 H9b . . 109.5 no
C8 C9 H9a . . 108.6 no
C10 C9 H9a . . 108.6 no
C8 C9 H9b . . 108.6 no
C10 C9 H9b . . 108.6 no
H10a C10 H10b . . 109.5 no
C11 C10 H10a . . 108.5 no
C9 C10 H10a . . 108.5 no
C11 C10 H10b . . 108.5 no
C9 C10 H10b . . 108.5 no
H11a C11 H11b . . 108.5 no
H11a C11 H11c . . 108.5 no
C10 C11 H11a . . 113.2 no
H11b C11 H11c . . 109.5 no
C10 C11 H11b . . 108.5 no
C10 C11 H11c . . 108.5 no
H12a C12 H12b . . 109.5 no
C13 C12 H12a . . 108.1 no
C13 C12 H12b . . 108.1 no
H13a C13 H13b . . 109.5 no
C12 C13 H13a . . 108.6 no
C14 C13 H13a . . 108.6 no
C12 C13 H13b . . 108.6 no
C14 C13 H13b . . 108.6 no
H14a C14 H14b . . 109.5 no
C15 C14 H14a . . 108.4 no
C13 C14 H14a . . 108.4 no
C15 C14 H14b . . 108.4 no
C13 C14 H14b . . 108.4 no
H15a C15 H15b . . 108.4 no
H15a C15 H15c . . 108.4 no
C14 C15 H15a . . 113.8 no
H15b C15 H15c . . 109.5 no
C14 C15 H15b . . 108.4 no
C14 C15 H15c . . 108.4 no
H28a C28 H28b . . 109.5 no
C29 C28 H28a . . 108.5 no
C29 C28 H28b . . 108.5 no
H29a C29 H29b . . 109.5 no
C30 C29 H29a . . 108.3 no
C28 C29 H29a . . 108.3 no
C30 C29 H29b . . 108.3 no
C28 C29 H29b . . 108.3 no
H30a C30 H30b . . 109.5 no
C31 C30 H30a . . 108.4 no
C29 C30 H30a . . 108.4 no
C31 C30 H30b . . 108.4 no
C29 C30 H30b . . 108.4 no
H31a C31 H31b . . 108.4 no
H31a C31 H31c . . 108.4 no
C30 C31 H31a . . 113.5 no
H31b C31 H31c . . 109.5 no
C30 C31 H31b . . 108.4 no
C30 C31 H31c . . 108.4 no
H32a C32 H32b . . 109.5 no
C33 C32 H32a . . 107.7 no
C33 C32 H32b . . 107.7 no
H33a C33 H33b . . 109.5 no
C34 C33 H33a . . 108.4 no
C32 C33 H33a . . 108.4 no
C34 C33 H33b . . 108.4 no
C32 C33 H33b . . 108.4 no
H34a C34 H34b . . 109.5 no
C35 C34 H34a . . 108.7 no
C33 C34 H34a . . 108.7 no
C35 C34 H34b . . 108.7 no
C33 C34 H34b . . 108.7 no
H35a C35 H35b . . 108.7 no
H35a C35 H35c . . 108.7 no
C34 C35 H35a . . 112.7 no
H35b C35 H35c . . 109.5 no
C34 C35 H35b . . 108.7 no
C34 C35 H35c . . 108.7 no
H36a C36 H36b . . 109.5 no
C37 C36 H36a . . 108.6 no
C37 C36 H36b . . 108.6 no
H37a C37 H37b . . 109.5 no
C38 C37 H37a . . 108.5 no
C36 C37 H37a . . 108.5 no
C38 C37 H37b . . 108.5 no
C36 C37 H37b . . 108.5 no
H38a C38 H38b . . 109.5 no
C37 C38 H38a . . 108.3 no
C39 C38 H38a . . 108.3 no
C37 C38 H38b . . 108.3 no
C39 C38 H38b . . 108.3 no
H39a C39 H39b . . 108.3 no
H39a C39 H39c . . 108.3 no
C38 C39 H39a . . 114.0 no
H39b C39 H39c . . 109.5 no
C38 C39 H39b . . 108.3 no
C38 C39 H39c . . 108.3 no
H16Aa C16A H16Ab . . 109.5 no
C17A C16A H16Aa . . 107.9 no
C17A C16A H16Ab . . 107.9 no
H17Aa C17A H17Ab . . 109.5 no
C18A C17A H17Aa . . 108.3 no
C16A C17A H17Aa . . 108.3 no
C18A C17A H17Ab . . 108.3 no
C16A C17A H17Ab . . 108.3 no
H18Aa C18A H18Ab . . 109.5 no
C17A C18A H18Aa . . 108.5 no
C19A C18A H18Aa . . 108.5 no
C17A C18A H18Ab . . 108.5 no
C19A C18A H18Ab . . 108.5 no
H19Aa C19A H19Ab . . 108.5 no
H19Aa C19A H19Ac . . 108.5 no
H19Ab C19A H19Ac . . 109.5 no
C18A C19A H19Aa . . 113.5 no
C18A C19A H19Ab . . 108.5 no
C18A C19A H19Ac . . 108.5 no
H16Ba C16B H16Bb . . 109.5 no
C17B C16B H16Ba . . 107.9 no
C17B C16B H16Bb . . 107.9 no
H17Ba C17B H17Bb . . 109.5 no
C16B C17B H17Ba . . 108.0 no
C18B C17B H17Ba . . 108.0 no
C16B C17B H17Bb . . 108.0 no
C18B C17B H17Bb . . 108.0 no
H18Ba C18B H18Bb . . 109.5 no
C17B C18B H18Ba . . 108.1 no
C17B C18B H18Bb . . 108.1 no
C19B C18B H18Ba . . 108.1 no
C19B C18B H18Bb . . 108.1 no
H19Ba C19B H19Bb . . 108.1 no
H19Ba C19B H19Bc . . 108.1 no
H19Bb C19B H19Bc . . 109.5 no
C18B C19B H19Ba . . 115.0 no
C18B C19B H19Bb . . 108.1 no
C18B C19B H19Bc . . 108.1 no
H20Aa C20A H20Ab . . 109.5 no
C21A C20A H20Aa . . 106.5 no
C21A C20A H20Ab . . 106.5 no
H21Aa C21A H21Ab . . 109.5 no
C22A C21A H21Aa . . 108.2 no
C20A C21A H21Aa . . 108.2 no
C22A C21A H21Ab . . 108.2 no
C20A C21A H21Ab . . 108.2 no
H22Aa C22A H22AB . . 109.5 no
C21A C22A H22Aa . . 109.1 no
C23A C22A H22Aa . . 109.1 no
C21A C22A H22AB . . 109.1 no
C23A C22A H22AB . . 109.1 no
H23Aa C23A H23Ab . . 109.1 no
H23Aa C23A H23Ac . . 109.1 no
H23Ab C23A H23Ac . . 109.5 no
C22A C23A H23Ab . . 109.1 no
C22A C23A H23Ac . . 109.1 no
C22A C23A H23Aa . . 111.0 no
H20Ba C20B H20Bb . . 109.5 no
C21B C20B H20Ba . . 107.8 no
C21B C20B H20Bb . . 107.8 no
H21Ba C21B H21Bb . . 109.5 no
C22B C21B H21Ba . . 108.4 no
C20B C21B H21Ba . . 108.4 no
C22B C21B H21Bb . . 108.4 no
C20B C21B H21Bb . . 108.4 no
H22Ba C22B H22Bb . . 109.5 no
C21B C22B H22Ba . . 108.3 no
C23B C22B H22Ba . . 108.3 no
C21B C22B H22Bb . . 108.3 no
C23B C22B H22Bb . . 108.3 no
H23Ba C23B H23Bb . . 108.3 no
H23Ba C23B H23Bc . . 108.3 no
H23Bb C23B H23Bc . . 109.5 no
C22B C23B H23Bb . . 108.3 no
C22B C23B H23Bc . . 108.3 no
C22B C23B H23Ba . . 114.0 no
H24Aa C24A H24Ab . . 109.5 no
C25A C24A H24Aa . . 107.9 no
C25A C24A H24Ab . . 107.9 no
H25Aa C25A H25Ab . . 109.5 no
C24A C25A H25Ab . . 108.1 no
C26A C25A H25Ab . . 108.1 no
C24A C25A H25Aa . . 108.1 no
C26A C25A H25Aa . . 108.1 no
H26Aa C26A H26Ab . . 109.5 no
C27A C26A H26Aa . . 108.6 no
C25A C26A H26Aa . . 108.6 no
C27A C26A H26Ab . . 108.6 no
C25A C26A H26Ab . . 108.6 no
H27Aa C27A H27Ab . . 108.6 no
H27Aa C27A H27Ac . . 108.6 no
H27Ab C27A H27Ac . . 109.5 no
C26A C27A H27Aa . . 112.8 no
C26A C27A H27Ab . . 108.6 no
C26A C27A H27Ac . . 108.6 no
H24Ba C24B H24Bb . . 109.5 no
C25B C24B H24Ba . . 108.7 no
C25B C24B H24Bb . . 108.7 no
H25Ba C25B H25Bb . . 109.5 no
C26B C25B H25Ba . . 108.8 no
C24B C25B H25Ba . . 108.8 no
C26B C25B H25Bb . . 108.8 no
C24B C25B H25Bb . . 108.8 no
H26Ba C26B H26Bb . . 109.5 no
C27B C26B H26Ba . . 109.6 no
C25B C26B H26Ba . . 109.6 no
C27B C26B H26Bb . . 109.6 no
C25B C26B H26Bb . . 109.6 no
H27Ba C27B H27Bb . . 109.6 no
H27Ba C27B H27Bc . . 109.6 no
H27Bb C27B H27Bc . . 109.5 no
C26B C27B H27Ba . . 109.0 no
C26B C27B H27Bb . . 109.6 no
C26B C27B H27Bc . . 109.6 no

loop_
_geom_bond_atom_site_label_1
_geom_bond_atom_site_label_2
_geom_bond_site_symmetry_1
_geom_bond_site_symmetry_2
_geom_bond_distance
_geom_bond_publ_flag
Sn1 C4 . . 2.144(4) yes
Sn1 C8 . . 2.135(4) yes
Sn1 C12 . . 2.142(3) yes
Sn1 O1 . . 2.205(2) yes
Sn1 O5 . . 2.292(2) yes
Sn2 C16A . . 2.093(6) yes
Sn2 C20A . . 2.217(8) yes
Sn2 C24A . . 2.124(8) yes
Sn2 C16B . . 2.174(7) yes
Sn2 C20B . . 2.095(7) yes
Sn2 C24B . . 2.149(8) yes
Sn2 O3 . . 2.160(3) yes
Sn2 O4 . . 2.408(3) yes
Sn3 C28 . . 2.136(5) yes
Sn3 C32 . . 2.147(5) yes
Sn3 C36 . . 2.134(4) yes
Sn3 O2 . . 2.030(3) yes
P1 O1 . . 1.508(2) no
P1 O2 . . 1.543(3) no
P1 O3 . 2_546 1.519(2) no
P1 C1 . 1_655 1.806(3) no
N1 C1 . . 1.460(4) no
N1 C2 . . 1.458(4) no
C2 C3 . . 1.519(4) no
O4 C3 . . 1.239(4) no
O5 C3 . . 1.263(4) no
C4 C5 . . 1.510(5) no
C5 C6 . . 1.517(5) no
C6 C7 . . 1.501(7) no
C8 C9 . . 1.527(6) no
C9 C10 . . 1.545(6) no
C10 C11 . . 1.505(7) no
C12 C13 . . 1.505(5) no
C13 C14 . . 1.530(6) no
C14 C15 . . 1.516(7) no
C28 C29 . . 1.527(6) no
C29 C30 . . 1.522(7) no
C30 C31 . . 1.506(6) no
C32 C33 . . 1.530(7) no
C33 C34 . . 1.521(6) no
C34 C35 . . 1.509(8) no
C36 C37 . . 1.525(6) no
C37 C38 . . 1.510(8) no
C38 C39 . . 1.540(7) no
C16A C17A . . 1.548(11) no
C17A C18A . . 1.517(12) no
C18A C19A . . 1.538(14) no
C16B C17B . . 1.522(10) no
C17B C18B . . 1.522(12) no
C18B C19B . . 1.508(13) no
C20A C21A . . 1.536(11) no
C21A C22A . . 1.477(13) no
C22A C23A . . 1.515(15) no
C20B C21B . . 1.515(11) no
C21B C22B . . 1.480(12) no
C22B C23B . . 1.518(16) no
C24A C25A . . 1.507(12) no
C25A C26A . . 1.524(13) no
C26A C27A . . 1.493(14) no
C24B C25B . . 1.546(11) no
C25B C26B . . 1.544(13) no
C26B C27B . . 1.509(13) no
N1 HN1 . . .950 no
C1 H1a . . .950 no
C1 H1b . . .950 no
C2 H2a . . .950 no
C2 H2b . . .950 no
C4 H4a . . .950 no
C4 H4b . . .950 no
C5 H5a . . .950 no
C5 H5b . . .950 no
C6 H6a . . .950 no
C6 H6b . . .950 no
C7 H7a . . .950 no
C7 H7b . . .950 no
C7 H7c . . .950 no
C8 H8a . . .950 no
C8 H8b . . .950 no
C9 H9a . . .950 no
C9 H9b . . .950 no
C10 H10a . . .950 no
C10 H10b . . .950 no
C11 H11a . . .950 no
C11 H11b . . .950 no
C11 H11c . . .950 no
C12 H12a . . .950 no
C12 H12b . . .950 no
C13 H13a . . .950 no
C13 H13b . . .950 no
C14 H14a . . .950 no
C14 H14b . . .950 no
C15 H15a . . .950 no
C15 H15b . . .950 no
C15 H15c . . .950 no
C28 H28a . . .950 no
C28 H28b . . .950 no
C29 H29a . . .950 no
C29 H29b . . .950 no
C30 H30a . . .950 no
C30 H30b . . .950 no
C31 H31a . . .950 no
C31 H31b . . .950 no
C31 H31c . . .950 no
C32 H32a . . .950 no
C32 H32b . . .950 no
C33 H33a . . .950 no
C33 H33b . . .950 no
C34 H34a . . .950 no
C34 H34b . . .950 no
C35 H35a . . .950 no
C35 H35b . . .950 no
C35 H35c . . .950 no
C36 H36a . . .950 no
C36 H36b . . .950 no
C37 H37a . . .950 no
C37 H37b . . .950 no
C38 H38a . . .950 no
C38 H38b . . .950 no
C39 H39a . . .950 no
C39 H39b . . .950 no
C39 H39c . . .950 no
C16A H16Aa . . .950 no
C16A H16Ab . . .950 no
C17A H17Aa . . .950 no
C17A H17Ab . . .950 no
C18A H18Aa . . .950 no
C18A H18Ab . . .950 no
C19A H19Aa . . .950 no
C19A H19Ab . . .950 no
C19A H19Ac . . .950 no
C16B H16Ba . . .950 no
C16B H16Bb . . .950 no
C17B H17Ba . . .950 no
C17B H17Bb . . .950 no
C18B H18Ba . . .950 no
C18B H18Bb . . .950 no
C19B H19Ba . . .950 no
C19B H19Bb . . .950 no
C19B H19Bc . . .950 no
C20A H20Aa . . .950 no
C20A H20Ab . . .950 no
C21A H21Aa . . .950 no
C21A H21Ab . . .950 no
C22A H22Aa . . .950 no
C22A H22AB . . .950 no
C23A H23Aa . . .950 no
C23A H23Ab . . .950 no
C23A H23Ac . . .950 no
C20B H20Ba . . .950 no
C20B H20Bb . . .950 no
C21B H21Ba . . .950 no
C21B H21Bb . . .950 no
C22B H22Ba . . .950 no
C22B H22Bb . . .950 no
C23B H23Bc . . .950 no
C24A H24Aa . . .950 no
C24A H24Ab . . .950 no
C25A H25Aa . . .950 no
C25A H25Ab . . .950 no
C26A H26Aa . . .950 no
C26A H26Ab . . .950 no
C27A H27Aa . . .950 no
C27A H27Ab . . .950 no
C27A H27Ac . . .950 no
C24B H24Ba . . .950 no
C24B H24Bb . . .950 no
C25B H25Ba . . .950 no
C25B H25Bb . . .950 no
C26B H26Ba . . .950 no
C26B H26Bb . . .950 no
C27B H27Ba . . .950 no
C27B H27Bb . . .950 no
C27B H27Bc . . .950 no

loop_
_geom_torsion_atom_site_label_1
_geom_torsion_atom_site_label_2
_geom_torsion_atom_site_label_3
_geom_torsion_atom_site_label_4
_geom_torsion_site_symmetry_1
_geom_torsion_site_symmetry_2
_geom_torsion
_geom_torsion_publ_flag
O1 P1 C1 N1 1_455 1_455 179.8(3) no
P1 C1 N1 C2 1_455 . 178.2(2) no
C1 N1 C2 C3 . . -154.1(3) no
N1 C2 C3 O4 . . -168.4(3) no
N1 C2 C3 O5 . . 12.6(4) no
